data_1520404
loop_
_publ_author_name
'Wirth, Thomas'
'Callear, Samantha K.'
'Hursthouse, Michael B.'

_publ_section_title
;
 C15H24N2O2
;
_journal_name_full 'Crystal Structure Report Archive'
_journal_page_first 633
_journal_year 2009
_chemical_formula_sum 'C15 H24 N2 O2'
_chemical_formula_weight 264.36
_space_group_IT_number 14
_symmetry_cell_setting monoclinic
_symmetry_space_group_name_Hall '-P 2ybc'
_symmetry_space_group_name_H-M 'P 1 21/c 1'
_atom_sites_solution_hydrogens geom
_atom_sites_solution_primary direct
_atom_sites_solution_secondary difmap
_cell_angle_alpha 90.00
_cell_angle_beta 102.352(2)
_cell_angle_gamma 90.00
_cell_formula_units_Z 4
_cell_length_a 14.4770(5)
_cell_length_b 11.2719(4)
_cell_length_c 9.0254(3)
_cell_measurement_reflns_used 12305
_cell_measurement_temperature 120(2)
_cell_measurement_theta_max 27.48
_cell_measurement_theta_min 2.91
_cell_volume 1438.70(9)
_computing_cell_refinement 'DENZO (Otwinowski & Minor, 1997) & COLLECT (Hooft, R.W.W., 1998)'
_computing_data_collection 'COLLECT (Hooft, R.W.W., 1998)'
_computing_data_reduction 'DENZO (Otwinowski & Minor, 1997) & COLLECT (Hooft, R.W.W., 1998)'
_computing_structure_refinement 'SHELXL-97 (Sheldrick, 2008)'
_diffrn_ambient_temperature 120(2)
_diffrn_measured_fraction_theta_full 0.989
_diffrn_measured_fraction_theta_max 0.989
_diffrn_measurement_device_type 'Bruker-Nonius APEX II CCD camera on \k-goniostat'
_diffrn_measurement_method '\f & \w scans'
_diffrn_radiation_monochromator '10cm confocal mirrors'
_diffrn_radiation_source 'Bruker-Nonius FR591 rotating anode'
_diffrn_radiation_type MoK\a
_diffrn_radiation_wavelength 0.71073
_diffrn_reflns_av_R_equivalents 0.1104
_diffrn_reflns_av_sigmaI/netI 0.0993
_diffrn_reflns_limit_h_max 18
_diffrn_reflns_limit_h_min -18
_diffrn_reflns_limit_k_max 14
_diffrn_reflns_limit_k_min -14
_diffrn_reflns_limit_l_max 11
_diffrn_reflns_limit_l_min -11
_diffrn_reflns_number 15666
_diffrn_reflns_theta_full 27.48
_diffrn_reflns_theta_max 27.48
_diffrn_reflns_theta_min 3.40
_exptl_absorpt_coefficient_mu 0.081
_exptl_absorpt_correction_T_max 0.9992
_exptl_absorpt_correction_T_min 0.9871
_exptl_absorpt_correction_type multi-scan
_exptl_absorpt_process_details 'SADABS 2007/2 (Sheldrick, G.M., 2007)'
_exptl_crystal_colour colourless
_exptl_crystal_density_diffrn 1.220
_exptl_crystal_density_method 'not measured'
_exptl_crystal_description plate
_exptl_crystal_F_000 576
_exptl_crystal_size_max 0.16
_exptl_crystal_size_mid 0.07
_exptl_crystal_size_min 0.01
_refine_diff_density_max 0.267
_refine_diff_density_min -0.256
_refine_diff_density_rms 0.067
_refine_ls_extinction_method none
_refine_ls_goodness_of_fit_ref 1.115
_refine_ls_hydrogen_treatment mixed
_refine_ls_matrix_type full
_refine_ls_number_parameters 177
_refine_ls_number_reflns 3269
_refine_ls_number_restraints 0
_refine_ls_restrained_S_all 1.115
_refine_ls_R_factor_all 0.1550
_refine_ls_R_factor_gt 0.0838
_refine_ls_shift/su_max 0.000
_refine_ls_shift/su_mean 0.000
_refine_ls_structure_factor_coef Fsqd
_refine_ls_weighting_details 'calc w=1/[\s^2^(Fo^2^)+(0.0000P)^2^+2.3107P] where P=(Fo^2^+2Fc^2^)/3'
_refine_ls_weighting_scheme calc
_refine_ls_wR_factor_gt 0.1255
_refine_ls_wR_factor_ref 0.1525
_reflns_number_gt 2051
_reflns_number_total 3269
_reflns_threshold_expression >2\s(I)
_cod_data_source_file eCrystal-633.cif
_cod_data_source_block 2008src1307p21c
_cod_depositor_comments
;
Citation :
Wirth, Thomas and Callear, Samantha K. and 
Hursthouse, Michael B. (2009) 
University of Southampton, Crystal Structure Report Archive. 
(doi:10.5258/ecrystals/633)

More at:
http://ecrystals.chem.soton.ac.uk/633/
;
_cod_original_sg_symbol_H-M P21/c
_cod_database_code 1520404

loop_
_symmetry_equiv_pos_as_xyz
'x, y, z'
'-x, y+1/2, -z+1/2'
'-x, -y, -z'
'x, -y-1/2, z-1/2'

loop_
_atom_site_label
_atom_site_type_symbol
_atom_site_fract_x
_atom_site_fract_y
_atom_site_fract_z
_atom_site_U_iso_or_equiv
_atom_site_adp_type
_atom_site_occupancy
_atom_site_symmetry_multiplicity
_atom_site_calc_flag
_atom_site_refinement_flags
_atom_site_disorder_assembly
_atom_site_disorder_group
C2 C -0.22094(19) 0.0150(3) 0.9945(3) 0.0211(6) Uani 1 1 d . . .
H2A H -0.2152 0.0893 0.9387 0.025 Uiso 1 1 calc R . .
H2B H -0.2457 0.0360 1.0853 0.025 Uiso 1 1 calc R . .
C3 C -0.29226(19) -0.0669(2) 0.8926(3) 0.0181(6) Uani 1 1 d . . .
C4 C -0.39049(19) -0.0107(3) 0.8811(3) 0.0222(6) Uani 1 1 d . . .
H4A H -0.4029 -0.0023 0.9843 0.027 Uiso 1 1 calc R . .
H4B H -0.3907 0.0697 0.8369 0.027 Uiso 1 1 calc R . .
C5 C -0.4694(2) -0.0839(3) 0.7841(3) 0.0281(7) Uani 1 1 d . . .
H5A H -0.4584 -0.0919 0.6800 0.034 Uiso 1 1 calc R . .
H5B H -0.5310 -0.0438 0.7779 0.034 Uiso 1 1 calc R . .
C6 C -0.4713(2) -0.2068(3) 0.8558(4) 0.0329(8) Uani 1 1 d . . .
H6A H -0.4892 -0.1987 0.9552 0.039 Uiso 1 1 calc R . .
H6B H -0.5196 -0.2565 0.7898 0.039 Uiso 1 1 calc R . .
C7 C -0.3756(2) -0.2675(3) 0.8779(3) 0.0266(7) Uani 1 1 d . . .
H7A H -0.3630 -0.2880 0.7773 0.032 Uiso 1 1 calc R . .
H7B H -0.3774 -0.3423 0.9346 0.032 Uiso 1 1 calc R . .
C8 C -0.2947(2) -0.1901(3) 0.9636(3) 0.0217(6) Uani 1 1 d . . .
H8A H -0.2339 -0.2307 0.9653 0.026 Uiso 1 1 calc R . .
H8B H -0.3015 -0.1809 1.0698 0.026 Uiso 1 1 calc R . .
C10 C -0.2580(2) -0.0040(2) 0.6345(3) 0.0193(6) Uani 1 1 d . . .
C11 C -0.1912(2) -0.0242(3) 0.5457(3) 0.0226(6) Uani 1 1 d . . .
H11 H -0.1488 -0.0892 0.5692 0.027 Uiso 1 1 calc R . .
C12 C -0.1855(2) 0.0485(3) 0.4246(3) 0.0277(7) Uani 1 1 d . . .
H12 H -0.1395 0.0325 0.3662 0.033 Uiso 1 1 calc R . .
C13 C -0.2461(2) 0.1446(3) 0.3872(3) 0.0277(7) Uani 1 1 d . . .
H13 H -0.2430 0.1940 0.3031 0.033 Uiso 1 1 calc R . .
C14 C -0.3108(2) 0.1661(3) 0.4757(3) 0.0277(7) Uani 1 1 d . . .
H14 H -0.3518 0.2325 0.4532 0.033 Uiso 1 1 calc R . .
C15 C -0.3177(2) 0.0935(3) 0.5966(3) 0.0262(7) Uani 1 1 d . . .
H15 H -0.3637 0.1104 0.6545 0.031 Uiso 1 1 calc R . .
N1 N -0.12533(16) -0.0384(2) 1.0446(3) 0.0211(5) Uani 1 1 d . . .
H1A H -0.1280 -0.0985 1.1110 0.032 Uiso 1 1 calc R . .
H1B H -0.0840 0.0179 1.0909 0.032 Uiso 1 1 calc R . .
H1C H -0.1055 -0.0675 0.9626 0.032 Uiso 1 1 calc R . .
N9 N -0.26540(17) -0.0875(2) 0.7458(2) 0.0192(5) Uani 1 1 d . . .
H9 H -0.222(2) -0.144(3) 0.753(3) 0.023 Uiso 1 1 d . . .
C21 C -0.0535(2) 0.2884(3) 0.2501(3) 0.0293(7) Uani 1 1 d . . .
H21A H -0.0587 0.2653 0.3527 0.044 Uiso 1 1 calc R . .
H21B H -0.1113 0.2655 0.1777 0.044 Uiso 1 1 calc R . .
H21C H -0.0450 0.3745 0.2462 0.044 Uiso 1 1 calc R . .
C22 C 0.0303(2) 0.2269(3) 0.2098(3) 0.0206(6) Uani 1 1 d . . .
O23 O 0.01653(14) 0.12661(18) 0.1454(2) 0.0253(5) Uani 1 1 d . . .
O24 O 0.11002(14) 0.27643(18) 0.2435(2) 0.0239(5) Uani 1 1 d . . .

loop_
_atom_site_aniso_label
_atom_site_aniso_U_11
_atom_site_aniso_U_22
_atom_site_aniso_U_33
_atom_site_aniso_U_23
_atom_site_aniso_U_13
_atom_site_aniso_U_12
C2 0.0199(15) 0.0199(15) 0.0231(15) -0.0010(11) 0.0032(11) 0.0031(12)
C3 0.0187(14) 0.0202(15) 0.0157(13) 0.0009(11) 0.0044(10) -0.0002(12)
C4 0.0236(15) 0.0230(16) 0.0207(15) -0.0007(11) 0.0064(11) 0.0044(13)
C5 0.0212(15) 0.0369(19) 0.0262(16) 0.0019(13) 0.0050(12) 0.0003(14)
C6 0.0250(17) 0.037(2) 0.0355(18) 0.0075(15) 0.0042(13) -0.0067(15)
C7 0.0291(16) 0.0223(16) 0.0284(16) 0.0020(12) 0.0060(12) -0.0075(14)
C8 0.0231(15) 0.0229(15) 0.0189(14) 0.0023(11) 0.0042(11) -0.0020(13)
C10 0.0215(15) 0.0163(14) 0.0189(14) -0.0014(11) 0.0016(11) -0.0059(12)
C11 0.0284(16) 0.0178(14) 0.0221(15) -0.0004(12) 0.0067(12) 0.0032(13)
C12 0.0326(18) 0.0287(17) 0.0244(15) 0.0002(13) 0.0121(13) -0.0005(14)
C13 0.0364(18) 0.0269(17) 0.0188(14) 0.0060(12) 0.0039(12) -0.0034(14)
C14 0.0283(17) 0.0192(16) 0.0342(17) 0.0049(13) 0.0033(13) 0.0009(13)
C15 0.0273(16) 0.0230(16) 0.0307(16) 0.0045(13) 0.0114(13) 0.0027(13)
N1 0.0219(13) 0.0187(13) 0.0224(12) 0.0001(10) 0.0041(9) -0.0017(10)
N9 0.0239(13) 0.0155(12) 0.0195(12) 0.0024(9) 0.0078(9) 0.0039(10)
C21 0.0224(16) 0.0307(18) 0.0343(17) -0.0079(14) 0.0047(13) 0.0004(14)
C22 0.0238(15) 0.0203(15) 0.0174(14) 0.0014(11) 0.0034(11) 0.0010(13)
O23 0.0258(11) 0.0221(11) 0.0278(11) -0.0059(9) 0.0053(8) -0.0039(9)
O24 0.0213(11) 0.0210(11) 0.0295(11) -0.0030(9) 0.0056(8) -0.0018(9)

loop_
_atom_type_symbol
_atom_type_description
_atom_type_scat_dispersion_real
_atom_type_scat_dispersion_imag
_atom_type_scat_source
C C 0.0033 0.0016 'International Tables Vol C Tables 4.2.6.8 and 6.1.1.4'
H H 0.0000 0.0000 'International Tables Vol C Tables 4.2.6.8 and 6.1.1.4'
N N 0.0061 0.0033 'International Tables Vol C Tables 4.2.6.8 and 6.1.1.4'
O O 0.0106 0.0060 'International Tables Vol C Tables 4.2.6.8 and 6.1.1.4'

loop_
_geom_angle_atom_site_label_1
_geom_angle_atom_site_label_2
_geom_angle_atom_site_label_3
_geom_angle
_geom_angle_site_symmetry_1
_geom_angle_site_symmetry_3
N1 C2 C3 113.6(2) . .
N1 C2 H2A 108.8 . .
C3 C2 H2A 108.8 . .
N1 C2 H2B 108.8 . .
C3 C2 H2B 108.8 . .
H2A C2 H2B 107.7 . .
N9 C3 C8 105.5(2) . .
N9 C3 C2 111.1(2) . .
C8 C3 C2 111.5(2) . .
N9 C3 C4 114.9(2) . .
C8 C3 C4 107.3(2) . .
C2 C3 C4 106.6(2) . .
C5 C4 C3 112.6(2) . .
C5 C4 H4A 109.1 . .
C3 C4 H4A 109.1 . .
C5 C4 H4B 109.1 . .
C3 C4 H4B 109.1 . .
H4A C4 H4B 107.8 . .
C4 C5 C6 109.0(2) . .
C4 C5 H5A 109.9 . .
C6 C5 H5A 109.9 . .
C4 C5 H5B 109.9 . .
C6 C5 H5B 109.9 . .
H5A C5 H5B 108.3 . .
C7 C6 C5 111.4(2) . .
C7 C6 H6A 109.4 . .
C5 C6 H6A 109.4 . .
C7 C6 H6B 109.4 . .
C5 C6 H6B 109.4 . .
H6A C6 H6B 108.0 . .
C6 C7 C8 112.8(3) . .
C6 C7 H7A 109.0 . .
C8 C7 H7A 109.0 . .
C6 C7 H7B 109.0 . .
C8 C7 H7B 109.0 . .
H7A C7 H7B 107.8 . .
C7 C8 C3 112.9(2) . .
C7 C8 H8A 109.0 . .
C3 C8 H8A 109.0 . .
C7 C8 H8B 109.0 . .
C3 C8 H8B 109.0 . .
H8A C8 H8B 107.8 . .
C15 C10 N9 124.6(3) . .
C15 C10 C11 117.1(3) . .
N9 C10 C11 118.1(3) . .
C12 C11 C10 121.4(3) . .
C12 C11 H11 119.3 . .
C10 C11 H11 119.3 . .
C11 C12 C13 120.8(3) . .
C11 C12 H12 119.6 . .
C13 C12 H12 119.6 . .
C14 C13 C12 117.9(3) . .
C14 C13 H13 121.0 . .
C12 C13 H13 121.0 . .
C13 C14 C15 121.8(3) . .
C13 C14 H14 119.1 . .
C15 C14 H14 119.1 . .
C14 C15 C10 120.9(3) . .
C14 C15 H15 119.6 . .
C10 C15 H15 119.6 . .
C2 N1 H1A 109.5 . .
C2 N1 H1B 109.5 . .
H1A N1 H1B 109.5 . .
C2 N1 H1C 109.5 . .
H1A N1 H1C 109.5 . .
H1B N1 H1C 109.5 . .
C10 N9 C3 127.9(2) . .
C10 N9 H9 112.2(19) . .
C3 N9 H9 111.2(19) . .
C22 C21 H21A 109.5 . .
C22 C21 H21B 109.5 . .
H21A C21 H21B 109.5 . .
C22 C21 H21C 109.5 . .
H21A C21 H21C 109.5 . .
H21B C21 H21C 109.5 . .
O24 C22 O23 123.5(3) . .
O24 C22 C21 118.7(3) . .
O23 C22 C21 117.7(3) . .

loop_
_geom_bond_atom_site_label_1
_geom_bond_atom_site_label_2
_geom_bond_distance
_geom_bond_site_symmetry_2
C2 N1 1.489(3) .
C2 C3 1.536(4) .
C2 H2A 0.9900 .
C2 H2B 0.9900 .
C3 N9 1.477(3) .
C3 C8 1.532(4) .
C3 C4 1.540(4) .
C4 C5 1.525(4) .
C4 H4A 0.9900 .
C4 H4B 0.9900 .
C5 C6 1.532(4) .
C5 H5A 0.9900 .
C5 H5B 0.9900 .
C6 C7 1.520(4) .
C6 H6A 0.9900 .
C6 H6B 0.9900 .
C7 C8 1.531(4) .
C7 H7A 0.9900 .
C7 H7B 0.9900 .
C8 H8A 0.9900 .
C8 H8B 0.9900 .
C10 C15 1.395(4) .
C10 N9 1.397(3) .
C10 C11 1.401(4) .
C11 C12 1.382(4) .
C11 H11 0.9500 .
C12 C13 1.390(4) .
C12 H12 0.9500 .
C13 C14 1.376(4) .
C13 H13 0.9500 .
C14 C15 1.385(4) .
C14 H14 0.9500 .
C15 H15 0.9500 .
N1 H1A 0.9100 .
N1 H1B 0.9100 .
N1 H1C 0.9100 .
N9 H9 0.89(3) .
C21 C22 1.508(4) .
C21 H21A 0.9800 .
C21 H21B 0.9800 .
C21 H21C 0.9800 .
C22 O24 1.260(3) .
C22 O23 1.267(3) .

loop_
_geom_hbond_atom_site_label_D
_geom_hbond_atom_site_label_H
_geom_hbond_atom_site_label_A
_geom_hbond_distance_DH
_geom_hbond_distance_HA
_geom_hbond_distance_DA
_geom_hbond_angle_DHA
_geom_hbond_site_symmetry_A
N1 H1A O24 0.91 1.91 2.807(3) 169.9 2_546
N1 H1B O23 0.91 1.89 2.776(3) 165.4 1_556
N9 H9 O24 0.89(3) 2.20(3) 3.084(3) 175(3) 3_556
N1 H1C O23 0.91 1.90 2.751(3) 155.8 3_556
